data_4000384
_journal_name_full 'Chemistry of Materials'
_journal_paper_doi 10.1021/cm035316v
_journal_year 2004
_chemical_formula_sum 'C H6 Be2 F7 Li2 N'
_chemical_formula_weight 196.97
_chemical_name_common 'Methylammonium Lithium Pyrofluoroberyllate'
_space_group_IT_number 63
_symmetry_cell_setting orthorhombic
_symmetry_space_group_name_Hall '-C 2c 2'
_symmetry_space_group_name_H-M 'C m c m'
_atom_sites_solution_hydrogens geom
_atom_sites_solution_primary direct
_atom_sites_solution_secondary difmap
_cell_angle_alpha 90
_cell_angle_beta 90
_cell_angle_gamma 90
_cell_formula_units_Z 4
_cell_length_a 6.9760(2)
_cell_length_b 8.1020(3)
_cell_length_c 12.7442(5)
_cell_measurement_reflns_used 490
_cell_measurement_temperature 293(2)
_cell_measurement_theta_max 27.485
_cell_measurement_theta_min 2.91
_cell_volume 720.30(4)
_diffrn_ambient_temperature 293(2)
_diffrn_measured_fraction_theta_full 0.996
_diffrn_measured_fraction_theta_max 0.996
_diffrn_measurement_device '95mm CCD camera on \k-goniostat'
_diffrn_measurement_device_type KappaCCD
_diffrn_measurement_method CCD
_diffrn_orient_matrix_type 'by Nonius Collect from scalepack cell'
_diffrn_orient_matrix_UB_11 0.0963719
_diffrn_orient_matrix_UB_12 -0.0077182
_diffrn_orient_matrix_UB_13 0.0578806
_diffrn_orient_matrix_UB_21 0.0055506
_diffrn_orient_matrix_UB_22 0.1231835
_diffrn_orient_matrix_UB_23 0.0038697
_diffrn_orient_matrix_UB_31 -0.1059739
_diffrn_orient_matrix_UB_32 -0.0005669
_diffrn_orient_matrix_UB_33 0.0528389
_diffrn_radiation_monochromator graphite
_diffrn_radiation_type MoK\a
_diffrn_radiation_wavelength 0.71073
_diffrn_reflns_av_R_equivalents 0.0316
_diffrn_reflns_av_unetI/netI 0.0249
_diffrn_reflns_limit_h_max 8
_diffrn_reflns_limit_h_min -9
_diffrn_reflns_limit_k_max 10
_diffrn_reflns_limit_k_min -9
_diffrn_reflns_limit_l_max 16
_diffrn_reflns_limit_l_min -14
_diffrn_reflns_number 4299
_diffrn_reflns_theta_full 27.49
_diffrn_reflns_theta_max 27.49
_diffrn_reflns_theta_min 3.85
_exptl_absorpt_coefficient_mu 0.226
_exptl_absorpt_correction_T_max 0.98916
_exptl_absorpt_correction_T_min 0.96365
_exptl_absorpt_correction_type multi-scan
_exptl_absorpt_process_details 'SORTAV(Blessing, 1997)'
_exptl_crystal_colour Colourless
_exptl_crystal_density_diffrn 1.816
_exptl_crystal_density_method 'not measured'
_exptl_crystal_description Rod
_exptl_crystal_F_000 384
_exptl_crystal_size_max 0.1
_exptl_crystal_size_mid 0.02
_exptl_crystal_size_min 0.02
_refine_diff_density_max 0.231
_refine_diff_density_min -0.326
_refine_diff_density_rms 0.045
_refine_ls_extinction_method none
_refine_ls_goodness_of_fit_ref 1.078
_refine_ls_hydrogen_treatment mixed
_refine_ls_matrix_type full
_refine_ls_number_parameters 41
_refine_ls_number_reflns 465
_refine_ls_number_restraints 0
_refine_ls_restrained_S_all 1.078
_refine_ls_R_factor_all 0.0267
_refine_ls_R_factor_gt 0.024
_refine_ls_shift/su_max 0
_refine_ls_shift/su_mean 0
_refine_ls_structure_factor_coef Fsqd
_refine_ls_weighting_details 'calc w=1/[\s^2^(Fo^2^)+(0.0240P)^2^+0.5461P] where P=(Fo^2^+2Fc^2^)/3'
_refine_ls_weighting_scheme calc
_refine_ls_wR_factor_gt 0.061
_refine_ls_wR_factor_ref 0.0623
_reflns_number_gt 431
_reflns_number_total 465
_reflns_threshold_expression >2sigma(I)
_cod_depositor_comments
;
The following automatic conversions were performed:
'_symmetry_cell_setting' value 'Orthorhombic' changed to 'orthorhombic'
according to '/home/saulius/struct/CIF-dictionaries/cif_core.dic'
dictionary named 'cif_core.dic' version 2.4.1 from
2010-06-29.

'_exptl_absorpt_correction_type' value 'Multi-Scan' changed
to 'multi-scan' according to
'/home/saulius/struct/CIF-dictionaries/cif_core.dic' dictionary named
'cif_core.dic' version 2.4.1 from 2010-06-29.

Automatic conversion script
Id: cif_fix_enum 1527 2010-12-29 10:47:43Z saulius 
;
_cod_original_sg_symbol_H-M Cmcm
_cod_database_code 4000384

loop_
_symmetry_equiv_pos_as_xyz
'x, y, z'
'-x, -y, z+1/2'
'-x, y, -z+1/2'
'x, -y, -z'
'x+1/2, y+1/2, z'
'-x+1/2, -y+1/2, z+1/2'
'-x+1/2, y+1/2, -z+1/2'
'x+1/2, -y+1/2, -z'
'-x, -y, -z'
'x, y, -z-1/2'
'x, -y, z-1/2'
'-x, y, z'
'-x+1/2, -y+1/2, -z'
'x+1/2, y+1/2, -z-1/2'
'x+1/2, -y+1/2, z-1/2'
'-x+1/2, y+1/2, z'

loop_
_atom_site_label
_atom_site_type_symbol
_atom_site_fract_x
_atom_site_fract_y
_atom_site_fract_z
_atom_site_U_iso_or_equiv
_atom_site_adp_type
_atom_site_occupancy
_atom_site_symmetry_multiplicity
_atom_site_calc_flag
_atom_site_refinement_flags
_atom_site_disorder_assembly
_atom_site_disorder_group
F2 F 0 0.11965(9) 0.42864(7) 0.0141(2) Uani 1 2 d S . .
F3 F 0.31776(9) 0.11404(7) 0.60257(5) 0.0181(2) Uani 1 1 d . . .
F1 F 0 0.24748(14) 0.25 0.0147(3) Uani 1 4 d S . .
Li1 Li 0.1957(3) 0 0.5 0.0151(5) Uani 1 2 d S . .
Be1 Be 0 0.2895(2) 0.37160(13) 0.0110(3) Uani 1 2 d S . .
N1 N 0 0.12769(19) 0.75 0.0149(4) Uani 1 4 d S . .
H1A H 0.1121 0.0911 0.7261 0.022 Uiso 0.25 1 calc PR . .
H1B H -0.0939 0.0911 0.7088 0.022 Uiso 0.25 1 calc PR . .
H1C H -0.0182 0.0911 0.8151 0.022 Uiso 0.25 1 calc PR . .
C1 C 0 0.3069(3) 0.75 0.0568(11) Uani 1 4 d S . .
H1D H 0.0569 0.3464 0.8138 0.085 Uiso 0.25 1 calc PR . .
H1E H -0.1294 0.3464 0.745 0.085 Uiso 0.25 1 calc PR . .
H1F H 0.0726 0.3464 0.6911 0.085 Uiso 0.25 1 calc PR . .

loop_
_atom_site_aniso_label
_atom_site_aniso_U_11
_atom_site_aniso_U_22
_atom_site_aniso_U_33
_atom_site_aniso_U_23
_atom_site_aniso_U_13
_atom_site_aniso_U_12
F2 0.0138(4) 0.0137(4) 0.0149(4) 0.0054(3) 0 0
F3 0.0178(3) 0.0199(3) 0.0165(3) -0.0015(2) -0.0027(2) -0.0073(2)
F1 0.0183(6) 0.0167(6) 0.0089(5) 0 0 0
Li1 0.0128(10) 0.0187(11) 0.0138(10) -0.0018(9) 0 0
Be1 0.0116(8) 0.0118(8) 0.0096(8) -0.0004(6) 0 0
N1 0.0136(8) 0.0146(8) 0.0165(8) 0 0 0
C1 0.0189(12) 0.0121(11) 0.139(4) 0 0 0

loop_
_atom_type_symbol
_atom_type_description
_atom_type_scat_dispersion_real
_atom_type_scat_dispersion_imag
_atom_type_scat_source
C C 0.0033 0.0016 'International Tables Vol C Tables 4.2.6.8 and 6.1.1.4'
H H 0 0 'International Tables Vol C Tables 4.2.6.8 and 6.1.1.4'
Li Li -0.0003 0.0001 'International Tables Vol C Tables 4.2.6.8 and 6.1.1.4'
Be Be 0.0005 0.0002 'International Tables Vol C Tables 4.2.6.8 and 6.1.1.4'
N N 0.0061 0.0033 'International Tables Vol C Tables 4.2.6.8 and 6.1.1.4'
F F 0.0171 0.0103 'International Tables Vol C Tables 4.2.6.8 and 6.1.1.4'
